data_7715772
loop_
_publ_author_name
'Beckmann, J. Louis'
'Neumann, Beate'
'Stammler, Hans-Georg'
'Lamm, Jan-Hendrik'
'Mitzel, Norbert W.'

_publ_section_title
;
 Bidentate boron Lewis acids: synthesis by tin boron exchange reaction and
 host-guest complex formation.
;
_journal_issue 18
_journal_name_full 'Dalton transactions (Cambridge, England : 2003)'
_journal_page_first 7958
_journal_page_last 7964
_journal_paper_doi 10.1039/d4dt00782d
_journal_volume 53
_journal_year 2024
_chemical_formula_moiety 'C40 H40 B2 N2'
_chemical_formula_sum 'C40 H40 B2 N2'
_chemical_formula_weight 570.36
_space_group_crystal_system monoclinic
_space_group_IT_number 14
_space_group_name_Hall '-P 2yn'
_space_group_name_H-M_alt 'P 1 21/n 1'
_atom_sites_solution_hydrogens difmap
_atom_sites_solution_primary direct
_audit_creation_date 2021-01-27
_audit_creation_method
;
Olex2 1.3
(compiled 2020.11.12 svn.r5f609507 for OlexSys, GUI svn.r6226)
;
_audit_update_record
;
2024-03-04 deposited with the CCDC.	2024-04-17 downloaded from the CCDC.
;
_cell_angle_alpha 90
_cell_angle_beta 102.198(2)
_cell_angle_gamma 90
_cell_formula_units_Z 4
_cell_length_a 10.3734(3)
_cell_length_b 19.5963(5)
_cell_length_c 15.8553(3)
_cell_measurement_reflns_used 8593
_cell_measurement_temperature 100.0(1)
_cell_measurement_theta_max 76.4320
_cell_measurement_theta_min 3.5840
_cell_volume 3150.30(14)
_computing_cell_refinement 'CrysAlisPro 1.171.40.84a (Rigaku OD, 2020)'
_computing_data_collection 'CrysAlisPro 1.171.40.84a (Rigaku OD, 2020)'
_computing_data_reduction 'CrysAlisPro 1.171.40.84a (Rigaku OD, 2020)'
_computing_molecular_graphics 'Olex2 1.3 (Dolomanov et al., 2009)'
_computing_publication_material 'Olex2 1.3 (Dolomanov et al., 2009)'
_computing_structure_refinement 'SHELXL 2018/3 (Sheldrick, 2015)'
_computing_structure_solution 'SHELXS  (Sheldrick, 2008)'
_diffrn_ambient_environment N~2~
_diffrn_ambient_temperature 100.0(1)
_diffrn_detector 'CCD plate'
_diffrn_detector_area_resol_mean 5.3114
_diffrn_detector_type Atlas
_diffrn_measured_fraction_theta_full 1.000
_diffrn_measured_fraction_theta_max 0.986
_diffrn_measurement_details
;
List of Runs (angles in degrees, time in seconds):

  # Type    Start    End  Width  t~exp~   \w     \q     \k     \f   Frames
#--------------------------------------------------------------------------
  1  \w    -72.00  39.00   1.00   11.00    --  -38.50  19.00-120.00  111
  2  \w   -110.00 -18.00   1.00   11.00    --  -38.50 -38.00  60.00   92
  3  \w     18.00 111.00   1.00   11.00    --   42.70  57.00   0.00   93
  4  \w     27.00  97.00   1.00   11.00    --   42.70-125.00 -60.00   70
  5  \w     85.00 178.00   1.00   30.00    --  111.00  61.00  60.00   93
  6  \w     32.00 151.00   1.00   30.00    --  111.00 -15.00 150.00  119
  7  \w     97.00 178.00   1.00   30.00    --  111.00 125.00-150.00   81
  8  \w     31.00 107.00   1.00   30.00    --  111.00 -94.00-150.00   76
  9  \w     41.00 113.00   1.00   30.00    --  111.00-125.00-150.00   72
 10  \w     31.00 107.00   1.00   30.00    --  111.00 -94.00-120.00   76
 11  \w     41.00 133.00   1.00   30.00    --  111.00 -45.00 -90.00   92
 12  \w     38.00 132.00   1.00   30.00    --  111.00 -30.00  60.00   94
 13  \w    -59.00  33.00   1.00   11.00    --  -38.50  38.00 120.00   92
 14  \w     18.00 111.00   1.00   11.00    --   42.70  57.00-120.00   93
 15  \w     18.00 111.00   1.00   11.00    --   42.70  57.00-180.00   93
 16  \w     89.00 132.00   1.00   30.00    --  111.00  45.00   0.00   43
 17  \w     71.00 178.00   1.00   30.00    --  111.00  15.00 -60.00  107
 18  \w     71.00 178.00   1.00   30.00    --  111.00  15.00-150.00  107
;
_diffrn_measurement_device 'four-circle diffractometer'
_diffrn_measurement_device_type 'SuperNova, Dual, Cu at home/near, Atlas'
_diffrn_measurement_method '\w scans'
_diffrn_orient_matrix_type 'CrysAlisPro convention (1999,Acta A55,543-557)'
_diffrn_orient_matrix_UB_11 -0.1418175000
_diffrn_orient_matrix_UB_12 -0.0280964000
_diffrn_orient_matrix_UB_13 -0.0170126000
_diffrn_orient_matrix_UB_21 0.0028397000
_diffrn_orient_matrix_UB_22 0.0020456000
_diffrn_orient_matrix_UB_23 0.0975324000
_diffrn_orient_matrix_UB_31 -0.0544074000
_diffrn_orient_matrix_UB_32 0.0733841000
_diffrn_orient_matrix_UB_33 -0.0091546000
_diffrn_radiation_monochromator mirror
_diffrn_radiation_probe x-ray
_diffrn_radiation_type 'Cu K\a'
_diffrn_radiation_wavelength 1.54184
_diffrn_reflns_av_R_equivalents 0.0408
_diffrn_reflns_av_unetI/netI 0.0303
_diffrn_reflns_Laue_measured_fraction_full 1.000
_diffrn_reflns_Laue_measured_fraction_max 0.986
_diffrn_reflns_limit_h_max 12
_diffrn_reflns_limit_h_min -12
_diffrn_reflns_limit_k_max 24
_diffrn_reflns_limit_k_min -17
_diffrn_reflns_limit_l_max 19
_diffrn_reflns_limit_l_min -19
_diffrn_reflns_number 30802
_diffrn_reflns_point_group_measured_fraction_full 1.000
_diffrn_reflns_point_group_measured_fraction_max 0.986
_diffrn_reflns_theta_full 67.684
_diffrn_reflns_theta_max 76.778
_diffrn_reflns_theta_min 3.636
_diffrn_source 'micro-focus sealed X-ray tube'
_diffrn_source_type 'SuperNova (Cu) X-ray Source'
_exptl_absorpt_coefficient_mu 0.514
_exptl_absorpt_correction_T_max 1.000
_exptl_absorpt_correction_T_min 0.901
_exptl_absorpt_correction_type gaussian
_exptl_absorpt_process_details
;
CrysAlisPro 1.171.40.84a (Rigaku Oxford Diffraction, 2020)
Numerical absorption correction based on gaussian integration over
a multifaceted crystal model
Empirical absorption correction using spherical harmonics,
implemented in SCALE3 ABSPACK scaling algorithm.
;
_exptl_crystal_colour 'clear colourless'
_exptl_crystal_colour_lustre clear
_exptl_crystal_colour_primary colourless
_exptl_crystal_density_diffrn 1.203
_exptl_crystal_description plate
_exptl_crystal_F_000 1216
_exptl_crystal_size_max 0.156
_exptl_crystal_size_mid 0.06
_exptl_crystal_size_min 0.04
_refine_diff_density_max 0.211
_refine_diff_density_min -0.185
_refine_diff_density_rms 0.034
_refine_ls_extinction_coef 0.00034(8)
_refine_ls_extinction_expression Fc^*^=kFc[1+0.001xFc^2^\l^3^/sin(2\q)]^-1/4^
_refine_ls_extinction_method 'SHELXL-2018/3 (Sheldrick 2018)'
_refine_ls_goodness_of_fit_ref 1.013
_refine_ls_hydrogen_treatment refall
_refine_ls_matrix_type full
_refine_ls_number_parameters 558
_refine_ls_number_reflns 6535
_refine_ls_number_restraints 0
_refine_ls_restrained_S_all 1.013
_refine_ls_R_factor_all 0.0580
_refine_ls_R_factor_gt 0.0402
_refine_ls_shift/su_max 0.000
_refine_ls_shift/su_mean 0.000
_refine_ls_structure_factor_coef Fsqd
_refine_ls_weighting_details 'w=1/[\s^2^(Fo^2^)+(0.0460P)^2^+0.7857P] where P=(Fo^2^+2Fc^2^)/3'
_refine_ls_weighting_scheme calc
_refine_ls_wR_factor_gt 0.0946
_refine_ls_wR_factor_ref 0.1048
_reflns_Friedel_coverage 0.000
_reflns_number_gt 5057
_reflns_number_total 6535
_reflns_threshold_expression 'I > 2\s(I)'
_cod_data_source_file d4dt00782d2.cif
_cod_data_source_block 3axTMEDA
_cod_depositor_comments 'Adding full bibliography for 7715770--7715781.cif.'
_cod_original_cell_volume 3150.28(13)
_cod_database_code 7715772
_shelx_shelxl_version_number 2018/3
_chemical_oxdiff_formula 'C148 H140 B8 N20 '
_shelx_space_group_comment
;
The symmetry employed for this shelxl refinement is uniquely defined
by the following loop, which should always be used as a source of
symmetry information in preference to the above space-group names.
They are only intended as comments.
;
_shelx_estimated_absorpt_t_max 0.980
_shelx_estimated_absorpt_t_min 0.924
_reflns_odcompleteness_completeness 99.98
_reflns_odcompleteness_iscentric 1
_reflns_odcompleteness_theta 71.98
_olex2_refinement_description
;
;
_olex2_date_sample_data_collection 2021-01-12
_olex2_submission_special_instructions 'No special instructions were received'
_oxdiff_exptl_absorpt_empirical_details
;
Empirical correction (ABSPACK) includes:
- Absorption correction using spherical harmonics
- Frame scaling
- Detector area scaling
;
_oxdiff_exptl_absorpt_empirical_full_max 1.322
_oxdiff_exptl_absorpt_empirical_full_min 0.846

loop_
_space_group_symop_operation_xyz
'x, y, z'
'-x+1/2, y+1/2, -z+1/2'
'-x, -y, -z'
'x-1/2, -y-1/2, z-1/2'

loop_
_atom_site_label
_atom_site_type_symbol
_atom_site_fract_x
_atom_site_fract_y
_atom_site_fract_z
_atom_site_U_iso_or_equiv
_atom_site_adp_type
_atom_site_occupancy
_atom_site_site_symmetry_order
_atom_site_calc_flag
_atom_site_refinement_flags_posn
_atom_site_refinement_flags_adp
_atom_site_refinement_flags_occupancy
_atom_site_disorder_assembly
_atom_site_disorder_group
N1 N 0.18046(12) 0.11300(7) 0.64149(7) 0.0306(3) Uani 1 1 d . . . . .
N2 N -0.15379(12) 0.19619(6) 0.63540(7) 0.0272(3) Uani 1 1 d . . . . .
C1 C 0.20593(15) 0.06294(8) 0.95523(8) 0.0289(3) Uani 1 1 d . . . . .
C2 C 0.09033(15) 0.07791(7) 0.98846(8) 0.0276(3) Uani 1 1 d . . . . .
C3 C -0.03146(15) 0.09309(7) 0.93503(8) 0.0277(3) Uani 1 1 d . . . . .
H3 H -0.0378(16) 0.0940(8) 0.8714(10) 0.030(4) Uiso 1 1 d . . . . .
C4 C -0.14298(15) 0.10645(8) 0.96824(8) 0.0283(3) Uani 1 1 d . . . . .
C5 C -0.26792(15) 0.12534(8) 0.91377(9) 0.0302(3) Uani 1 1 d . . . . .
C6 C -0.37481(16) 0.13736(8) 0.95023(10) 0.0341(3) Uani 1 1 d . . . . .
H6 H -0.4610(16) 0.1493(8) 0.9150(10) 0.029(4) Uiso 1 1 d . . . . .
C7 C -0.36340(17) 0.13322(9) 1.04105(10) 0.0385(4) Uani 1 1 d . . . . .
H7 H -0.4458(19) 0.1425(10) 1.0636(12) 0.049(5) Uiso 1 1 d . . . . .
C8 C -0.24675(17) 0.11793(8) 1.09433(9) 0.0356(3) Uani 1 1 d . . . . .
H8 H -0.2375(17) 0.1193(9) 1.1572(11) 0.037(4) Uiso 1 1 d . . . . .
C9 C -0.13275(16) 0.10400(8) 1.05993(8) 0.0315(3) Uani 1 1 d . . . . .
C10 C -0.01138(16) 0.08857(8) 1.11323(8) 0.0327(3) Uani 1 1 d . . . . .
H10 H -0.0052(16) 0.0856(9) 1.1752(11) 0.036(4) Uiso 1 1 d . . . . .
C11 C 0.10051(15) 0.07602(8) 1.08052(8) 0.0303(3) Uani 1 1 d . . . . .
C12 C 0.22512(17) 0.06061(9) 1.13504(9) 0.0358(4) Uani 1 1 d . . . . .
H12 H 0.2305(17) 0.0586(9) 1.1971(12) 0.041(5) Uiso 1 1 d . . . . .
C13 C 0.33321(17) 0.04842(9) 1.10193(9) 0.0381(4) Uani 1 1 d . . . . .
H13 H 0.4160(17) 0.0382(9) 1.1441(11) 0.033(4) Uiso 1 1 d . . . . .
C14 C 0.32365(16) 0.04946(9) 1.01113(9) 0.0344(3) Uani 1 1 d . . . . .
H14 H 0.4053(17) 0.0388(9) 0.9880(11) 0.036(4) Uiso 1 1 d . . . . .
C15 C 0.19721(14) 0.05893(8) 0.86352(9) 0.0292(3) Uani 1 1 d . . . . .
C16 C 0.18843(14) 0.05171(8) 0.78715(9) 0.0292(3) Uani 1 1 d . . . . .
C17 C 0.29407(16) -0.01201(9) 0.66854(9) 0.0353(3) Uani 1 1 d . . . . .
H17A H 0.3166(18) -0.0032(9) 0.6098(12) 0.045(5) Uiso 1 1 d . . . . .
H17B H 0.3822(18) -0.0064(9) 0.7122(12) 0.042(5) Uiso 1 1 d . . . . .
C18 C 0.23456(15) -0.08242(9) 0.66781(8) 0.0329(3) Uani 1 1 d . . . . .
C19 C 0.29943(17) -0.14516(9) 0.67559(9) 0.0373(4) Uani 1 1 d . . . . .
H19 H 0.3937(19) -0.1459(9) 0.6816(11) 0.040(5) Uiso 1 1 d . . . . .
C20 C 0.22722(19) -0.20473(9) 0.67572(9) 0.0424(4) Uani 1 1 d . . . . .
H20 H 0.2715(18) -0.2487(10) 0.6777(12) 0.045(5) Uiso 1 1 d . . . . .
C21 C 0.09160(19) -0.20258(9) 0.66959(9) 0.0410(4) Uani 1 1 d . . . . .
H21 H 0.0431(18) -0.2436(10) 0.6701(12) 0.045(5) Uiso 1 1 d . . . . .
C22 C 0.02688(16) -0.14060(8) 0.66021(8) 0.0338(3) Uani 1 1 d . . . . .
H22 H -0.0688(18) -0.1383(9) 0.6545(11) 0.036(5) Uiso 1 1 d . . . . .
C23 C 0.09737(15) -0.08033(8) 0.65848(8) 0.0306(3) Uani 1 1 d . . . . .
C24 C 0.04320(15) -0.00862(8) 0.64887(8) 0.0303(3) Uani 1 1 d . . . . .
H24A H -0.0339(17) -0.0022(9) 0.6785(11) 0.034(4) Uiso 1 1 d . . . . .
H24B H 0.0071(16) 0.0019(8) 0.5861(11) 0.034(4) Uiso 1 1 d . . . . .
C25 C 0.31633(16) 0.14161(10) 0.67117(10) 0.0375(4) Uani 1 1 d . . . . .
H25A H 0.3171(19) 0.1914(10) 0.6489(12) 0.048(5) Uiso 1 1 d . . . . .
H25B H 0.3790(19) 0.1112(10) 0.6490(12) 0.046(5) Uiso 1 1 d . . . . .
H25C H 0.3380(18) 0.1390(9) 0.7357(12) 0.043(5) Uiso 1 1 d . . . . .
C26 C 0.15350(17) 0.10972(10) 0.54504(9) 0.0369(4) Uani 1 1 d . . . . .
H26A H 0.0586(18) 0.0970(9) 0.5220(11) 0.038(5) Uiso 1 1 d . . . . .
H26B H 0.214(2) 0.0753(11) 0.5276(13) 0.053(6) Uiso 1 1 d . . . . .
H26C H 0.1684(19) 0.1579(10) 0.5224(12) 0.049(5) Uiso 1 1 d . . . . .
C27 C 0.08913(15) 0.16458(8) 0.66742(9) 0.0304(3) Uani 1 1 d . . . . .
H27A H 0.0971(16) 0.2081(9) 0.6330(10) 0.031(4) Uiso 1 1 d . . . . .
H27B H 0.1249(16) 0.1741(9) 0.7291(11) 0.034(4) Uiso 1 1 d . . . . .
C28 C -0.05308(14) 0.14029(8) 0.65506(8) 0.0282(3) Uani 1 1 d . . . . .
H28A H -0.0748(16) 0.1072(9) 0.6050(11) 0.034(4) Uiso 1 1 d . . . . .
H28B H -0.0672(16) 0.1172(8) 0.7084(11) 0.031(4) Uiso 1 1 d . . . . .
C29 C -0.27730(14) 0.13557(8) 0.82256(9) 0.0297(3) Uani 1 1 d . . . . .
C30 C -0.28280(14) 0.14889(8) 0.74763(9) 0.0282(3) Uani 1 1 d . . . . .
C31 C -0.41535(15) 0.22148(8) 0.61175(9) 0.0309(3) Uani 1 1 d . . . . .
H31A H -0.4724(17) 0.2283(9) 0.6559(11) 0.037(5) Uiso 1 1 d . . . . .
H31B H -0.3845(18) 0.2702(10) 0.6009(11) 0.043(5) Uiso 1 1 d . . . . .
C32 C -0.49528(14) 0.18960(8) 0.53052(8) 0.0300(3) Uani 1 1 d . . . . .
C33 C -0.59687(16) 0.21991(9) 0.47107(10) 0.0376(4) Uani 1 1 d . . . . .
H33 H -0.6219(17) 0.2678(10) 0.4803(11) 0.038(5) Uiso 1 1 d . . . . .
C34 C -0.66346(17) 0.18347(10) 0.40032(10) 0.0410(4) Uani 1 1 d . . . . .
H34 H -0.7358(19) 0.2065(10) 0.3612(13) 0.051(5) Uiso 1 1 d . . . . .
C35 C -0.63019(16) 0.11617(11) 0.38918(9) 0.0407(4) Uani 1 1 d . . . . .
H35 H -0.6780(19) 0.0894(10) 0.3416(13) 0.051(5) Uiso 1 1 d . . . . .
C36 C -0.52809(15) 0.08540(9) 0.44776(9) 0.0346(3) Uani 1 1 d . . . . .
H36 H -0.5022(18) 0.0363(10) 0.4408(12) 0.042(5) Uiso 1 1 d . . . . .
C37 C -0.45891(14) 0.12247(8) 0.51802(8) 0.0287(3) Uani 1 1 d . . . . .
C38 C -0.34388(15) 0.09827(8) 0.58632(9) 0.0313(3) Uani 1 1 d . . . . .
H38A H -0.2695(18) 0.0778(9) 0.5599(11) 0.040(5) Uiso 1 1 d . . . . .
H38B H -0.3721(19) 0.0606(10) 0.6220(13) 0.051(5) Uiso 1 1 d . . . . .
C39 C -0.16400(17) 0.21967(9) 0.54441(9) 0.0353(4) Uani 1 1 d . . . . .
H39A H -0.1968(18) 0.1814(10) 0.5062(12) 0.043(5) Uiso 1 1 d . . . . .
H39B H -0.0762(18) 0.2330(9) 0.5351(11) 0.040(5) Uiso 1 1 d . . . . .
H39C H -0.2260(18) 0.2611(10) 0.5334(11) 0.041(5) Uiso 1 1 d . . . . .
C40 C -0.11448(16) 0.25522(8) 0.69495(9) 0.0322(3) Uani 1 1 d . . . . .
H40A H -0.190(2) 0.2891(10) 0.6852(12) 0.050(5) Uiso 1 1 d . . . . .
H40B H -0.0345(18) 0.2786(9) 0.6807(11) 0.039(5) Uiso 1 1 d . . . . .
H40C H -0.0994(16) 0.2375(9) 0.7544(11) 0.035(4) Uiso 1 1 d . . . . .
B1 B 0.17547(16) 0.03710(9) 0.68707(9) 0.0297(3) Uani 1 1 d . . . . .
B2 B -0.29975(16) 0.16566(9) 0.64793(9) 0.0273(3) Uani 1 1 d . . . . .

loop_
_atom_site_aniso_label
_atom_site_aniso_U_11
_atom_site_aniso_U_22
_atom_site_aniso_U_33
_atom_site_aniso_U_23
_atom_site_aniso_U_13
_atom_site_aniso_U_12
N1 0.0295(6) 0.0450(8) 0.0185(5) -0.0051(5) 0.0080(4) -0.0069(6)
N2 0.0331(6) 0.0323(6) 0.0158(5) -0.0011(4) 0.0042(4) -0.0042(5)
C1 0.0332(8) 0.0344(8) 0.0180(6) -0.0023(5) 0.0031(5) -0.0040(6)
C2 0.0348(8) 0.0311(7) 0.0166(6) -0.0017(5) 0.0048(5) -0.0040(6)
C3 0.0361(8) 0.0319(8) 0.0152(6) 0.0002(5) 0.0061(5) -0.0030(6)
C4 0.0354(8) 0.0309(7) 0.0193(6) 0.0007(5) 0.0072(5) -0.0018(6)
C5 0.0361(8) 0.0333(8) 0.0226(6) 0.0019(6) 0.0092(6) -0.0017(6)
C6 0.0351(8) 0.0401(9) 0.0289(7) 0.0040(6) 0.0107(6) 0.0005(7)
C7 0.0458(9) 0.0420(9) 0.0332(8) 0.0021(7) 0.0209(7) 0.0026(7)
C8 0.0486(9) 0.0405(9) 0.0215(6) 0.0022(6) 0.0156(6) 0.0015(7)
C9 0.0439(9) 0.0323(8) 0.0204(6) 0.0001(5) 0.0116(6) -0.0024(6)
C10 0.0480(9) 0.0356(8) 0.0153(6) -0.0004(5) 0.0085(6) -0.0022(7)
C11 0.0409(8) 0.0323(8) 0.0171(6) -0.0004(5) 0.0046(5) -0.0044(6)
C12 0.0469(9) 0.0420(9) 0.0155(6) -0.0024(6) 0.0000(6) -0.0054(7)
C13 0.0382(9) 0.0498(10) 0.0218(7) -0.0005(6) -0.0037(6) -0.0036(7)
C14 0.0343(8) 0.0435(9) 0.0237(7) -0.0026(6) 0.0021(6) -0.0023(7)
C15 0.0259(7) 0.0391(8) 0.0223(6) -0.0022(6) 0.0046(5) -0.0031(6)
C16 0.0245(7) 0.0404(8) 0.0227(6) -0.0020(6) 0.0052(5) -0.0036(6)
C17 0.0313(8) 0.0509(10) 0.0250(7) -0.0050(6) 0.0086(6) -0.0017(7)
C18 0.0368(8) 0.0478(9) 0.0143(5) -0.0010(6) 0.0059(5) 0.0025(7)
C19 0.0422(9) 0.0519(10) 0.0180(6) 0.0061(6) 0.0070(6) 0.0103(8)
C20 0.0584(11) 0.0446(10) 0.0235(7) 0.0089(7) 0.0072(7) 0.0145(8)
C21 0.0547(11) 0.0417(9) 0.0242(7) 0.0056(6) 0.0032(7) -0.0018(8)
C22 0.0388(9) 0.0417(9) 0.0183(6) 0.0010(6) 0.0003(6) -0.0021(7)
C23 0.0357(8) 0.0420(8) 0.0129(5) -0.0010(5) 0.0027(5) 0.0004(7)
C24 0.0311(8) 0.0402(8) 0.0191(6) -0.0023(6) 0.0039(5) -0.0019(6)
C25 0.0311(8) 0.0530(11) 0.0302(7) -0.0054(7) 0.0103(6) -0.0101(7)
C26 0.0426(9) 0.0517(10) 0.0186(6) -0.0020(6) 0.0112(6) -0.0065(8)
C27 0.0316(8) 0.0386(8) 0.0215(6) -0.0043(6) 0.0065(5) -0.0057(6)
C28 0.0305(7) 0.0338(8) 0.0205(6) -0.0019(6) 0.0062(5) -0.0046(6)
C29 0.0277(7) 0.0368(8) 0.0247(7) 0.0013(6) 0.0057(5) -0.0024(6)
C30 0.0275(7) 0.0325(7) 0.0249(6) 0.0003(6) 0.0060(5) -0.0031(6)
C31 0.0353(8) 0.0290(8) 0.0270(7) -0.0009(6) 0.0036(6) -0.0018(6)
C32 0.0308(7) 0.0369(8) 0.0215(6) 0.0055(6) 0.0037(5) -0.0040(6)
C33 0.0361(9) 0.0401(9) 0.0335(7) 0.0118(7) 0.0007(6) -0.0050(7)
C34 0.0339(8) 0.0617(11) 0.0250(7) 0.0161(7) 0.0008(6) -0.0064(8)
C35 0.0334(8) 0.0712(12) 0.0172(6) -0.0039(7) 0.0045(6) -0.0126(8)
C36 0.0314(8) 0.0495(10) 0.0242(6) -0.0086(6) 0.0090(6) -0.0062(7)
C37 0.0285(7) 0.0404(8) 0.0182(6) -0.0010(5) 0.0069(5) -0.0049(6)
C38 0.0312(8) 0.0331(8) 0.0273(7) -0.0033(6) 0.0011(6) -0.0031(6)
C39 0.0434(9) 0.0435(9) 0.0190(6) 0.0043(6) 0.0065(6) -0.0072(8)
C40 0.0383(8) 0.0336(8) 0.0242(6) -0.0048(6) 0.0060(6) -0.0084(7)
B1 0.0295(8) 0.0421(9) 0.0182(7) -0.0036(6) 0.0063(6) -0.0030(7)
B2 0.0301(8) 0.0305(8) 0.0201(7) -0.0005(6) 0.0027(6) -0.0042(7)

loop_
_atom_type_symbol
_atom_type_description
_atom_type_scat_dispersion_real
_atom_type_scat_dispersion_imag
_atom_type_scat_source
C C 0.0181 0.0091 'International Tables Vol C Tables 4.2.6.8 and 6.1.1.4'
H H 0.0000 0.0000 'International Tables Vol C Tables 4.2.6.8 and 6.1.1.4'
B B 0.0090 0.0039 'International Tables Vol C Tables 4.2.6.8 and 6.1.1.4'
N N 0.0311 0.0180 'International Tables Vol C Tables 4.2.6.8 and 6.1.1.4'

loop_
_exptl_crystal_face_index_h
_exptl_crystal_face_index_k
_exptl_crystal_face_index_l
_exptl_crystal_face_perp_dist
0 0 1 0.0367
0 0 -1 0.0030
0 1 0 0.0332
0 -1 0 0.0265
-1 1 0 0.0476
-1 0 0 0.0539
1 1 0 0.0825
1 -1 0 0.0777

loop_
_geom_angle_atom_site_label_1
_geom_angle_atom_site_label_2
_geom_angle_atom_site_label_3
_geom_angle
_geom_angle_site_symmetry_1
_geom_angle_site_symmetry_3
_geom_angle_publ_flag
C25 N1 C27 105.57(12) . . ?
C25 N1 B1 108.22(12) . . ?
C26 N1 C25 107.31(11) . . ?
C26 N1 C27 108.44(12) . . ?
C26 N1 B1 112.96(12) . . ?
C27 N1 B1 113.88(11) . . ?
C28 N2 B2 108.73(11) . . ?
C39 N2 C28 109.21(11) . . ?
C39 N2 B2 109.98(11) . . ?
C40 N2 C28 110.42(11) . . ?
C40 N2 C39 108.99(12) . . ?
C40 N2 B2 109.49(11) . . ?
C2 C1 C15 120.12(12) . . ?
C14 C1 C2 119.93(12) . . ?
C14 C1 C15 119.89(14) . . ?
C1 C2 C11 118.51(13) . . ?
C3 C2 C1 122.59(12) . . ?
C3 C2 C11 118.89(13) . . ?
C2 C3 H3 118.4(9) . . ?
C4 C3 C2 121.86(12) . . ?
C4 C3 H3 119.7(9) . . ?
C3 C4 C5 122.25(12) . . ?
C3 C4 C9 119.12(13) . . ?
C9 C4 C5 118.59(13) . . ?
C6 C5 C4 119.58(13) . . ?
C6 C5 C29 120.53(14) . . ?
C29 C5 C4 119.77(13) . . ?
C5 C6 H6 121.5(9) . . ?
C5 C6 C7 120.93(15) . . ?
C7 C6 H6 117.6(9) . . ?
C6 C7 H7 116.9(11) . . ?
C8 C7 C6 121.08(15) . . ?
C8 C7 H7 122.0(11) . . ?
C7 C8 H8 120.7(10) . . ?
C7 C8 C9 120.41(13) . . ?
C9 C8 H8 118.8(10) . . ?
C8 C9 C4 119.33(14) . . ?
C10 C9 C4 119.04(13) . . ?
C10 C9 C8 121.63(12) . . ?
C9 C10 H10 118.9(10) . . ?
C11 C10 C9 122.07(12) . . ?
C11 C10 H10 119.0(10) . . ?
C10 C11 C2 119.02(14) . . ?
C10 C11 C12 122.16(12) . . ?
C12 C11 C2 118.81(14) . . ?
C11 C12 H12 118.1(11) . . ?
C13 C12 C11 121.33(13) . . ?
C13 C12 H12 120.5(11) . . ?
C12 C13 H13 116.3(10) . . ?
C12 C13 C14 120.19(15) . . ?
C14 C13 H13 123.5(10) . . ?
C1 C14 C13 121.19(15) . . ?
C1 C14 H14 120.2(9) . . ?
C13 C14 H14 118.6(10) . . ?
C16 C15 C1 176.30(17) . . ?
C15 C16 B1 176.33(16) . . ?
H17A C17 H17B 104.6(14) . . ?
C18 C17 H17A 108.6(11) . . ?
C18 C17 H17B 114.0(10) . . ?
C18 C17 B1 102.53(12) . . ?
B1 C17 H17A 112.9(10) . . ?
B1 C17 H17B 114.3(10) . . ?
C19 C18 C17 128.01(15) . . ?
C19 C18 C23 119.74(16) . . ?
C23 C18 C17 112.25(14) . . ?
C18 C19 H19 118.9(11) . . ?
C20 C19 C18 119.43(16) . . ?
C20 C19 H19 121.6(11) . . ?
C19 C20 H20 119.6(11) . . ?
C19 C20 C21 120.88(17) . . ?
C21 C20 H20 119.5(11) . . ?
C20 C21 H21 120.3(12) . . ?
C22 C21 C20 119.74(17) . . ?
C22 C21 H21 120.0(12) . . ?
C21 C22 H22 120.8(10) . . ?
C21 C22 C23 120.20(16) . . ?
C23 C22 H22 119.0(10) . . ?
C18 C23 C24 112.74(14) . . ?
C22 C23 C18 119.95(15) . . ?
C22 C23 C24 127.30(14) . . ?
C23 C24 H24A 112.4(10) . . ?
C23 C24 H24B 110.0(10) . . ?
C23 C24 B1 101.91(12) . . ?
H24A C24 H24B 105.4(13) . . ?
B1 C24 H24A 116.0(10) . . ?
B1 C24 H24B 111.1(10) . . ?
N1 C25 H25A 108.6(11) . . ?
N1 C25 H25B 107.8(11) . . ?
N1 C25 H25C 107.2(10) . . ?
H25A C25 H25B 112.8(15) . . ?
H25A C25 H25C 112.3(15) . . ?
H25B C25 H25C 107.9(15) . . ?
N1 C26 H26A 109.8(10) . . ?
N1 C26 H26B 108.6(11) . . ?
N1 C26 H26C 107.9(11) . . ?
H26A C26 H26B 111.0(15) . . ?
H26A C26 H26C 107.9(15) . . ?
H26B C26 H26C 111.6(16) . . ?
N1 C27 H27A 106.8(9) . . ?
N1 C27 H27B 105.8(10) . . ?
N1 C27 C28 113.86(12) . . ?
H27A C27 H27B 108.3(13) . . ?
C28 C27 H27A 112.1(9) . . ?
C28 C27 H27B 109.7(10) . . ?
N2 C28 C27 114.30(12) . . ?
N2 C28 H28A 106.0(10) . . ?
N2 C28 H28B 106.7(9) . . ?
C27 C28 H28A 110.5(9) . . ?
C27 C28 H28B 110.1(9) . . ?
H28A C28 H28B 109.0(13) . . ?
C30 C29 C5 175.36(16) . . ?
C29 C30 B2 176.40(15) . . ?
H31A C31 H31B 103.9(14) . . ?
C32 C31 H31A 110.3(10) . . ?
C32 C31 H31B 112.0(10) . . ?
C32 C31 B2 104.60(12) . . ?
B2 C31 H31A 109.7(10) . . ?
B2 C31 H31B 116.5(10) . . ?
C33 C32 C31 127.02(15) . . ?
C33 C32 C37 119.73(14) . . ?
C37 C32 C31 113.26(13) . . ?
C32 C33 H33 119.2(10) . . ?
C34 C33 C32 120.39(17) . . ?
C34 C33 H33 120.4(10) . . ?
C33 C34 H34 117.4(12) . . ?
C35 C34 C33 119.98(15) . . ?
C35 C34 H34 122.6(12) . . ?
C34 C35 H35 121.1(12) . . ?
C34 C35 C36 120.22(15) . . ?
C36 C35 H35 118.7(12) . . ?
C35 C36 H36 121.5(10) . . ?
C35 C36 C37 119.90(16) . . ?
C37 C36 H36 118.6(10) . . ?
C32 C37 C36 119.73(14) . . ?
C32 C37 C38 113.04(12) . . ?
C36 C37 C38 127.23(15) . . ?
C37 C38 H38A 112.1(10) . . ?
C37 C38 H38B 110.6(11) . . ?
C37 C38 B2 104.60(12) . . ?
H38A C38 H38B 105.8(15) . . ?
B2 C38 H38A 114.4(10) . . ?
B2 C38 H38B 109.3(11) . . ?
N2 C39 H39A 107.8(11) . . ?
N2 C39 H39B 110.2(10) . . ?
N2 C39 H39C 108.7(10) . . ?
H39A C39 H39B 108.7(15) . . ?
H39A C39 H39C 112.1(14) . . ?
H39B C39 H39C 109.3(14) . . ?
N2 C40 H40A 108.1(11) . . ?
N2 C40 H40B 109.7(10) . . ?
N2 C40 H40C 107.4(10) . . ?
H40A C40 H40B 108.2(15) . . ?
H40A C40 H40C 109.7(14) . . ?
H40B C40 H40C 113.6(13) . . ?
C16 B1 N1 105.62(12) . . ?
C16 B1 C17 112.14(12) . . ?
C16 B1 C24 110.73(12) . . ?
C17 B1 N1 110.80(11) . . ?
C17 B1 C24 102.36(13) . . ?
C24 B1 N1 115.38(12) . . ?
C30 B2 N2 106.19(11) . . ?
C30 B2 C31 113.99(12) . . ?
C30 B2 C38 112.49(12) . . ?
C31 B2 N2 109.46(12) . . ?
C31 B2 C38 103.69(11) . . ?
C38 B2 N2 111.09(11) . . ?

loop_
_geom_bond_atom_site_label_1
_geom_bond_atom_site_label_2
_geom_bond_distance
_geom_bond_site_symmetry_2
_geom_bond_publ_flag
N1 C25 1.4974(19) . ?
N1 C26 1.4966(16) . ?
N1 C27 1.501(2) . ?
N1 B1 1.659(2) . ?
N2 C28 1.5002(19) . ?
N2 C39 1.4966(16) . ?
N2 C40 1.4943(18) . ?
N2 B2 1.678(2) . ?
C1 C2 1.438(2) . ?
C1 C14 1.374(2) . ?
C1 C15 1.4399(18) . ?
C2 C3 1.396(2) . ?
C2 C11 1.4414(17) . ?
C3 H3 0.998(16) . ?
C3 C4 1.393(2) . ?
C4 C5 1.446(2) . ?
C4 C9 1.4359(17) . ?
C5 C6 1.375(2) . ?
C5 C29 1.4429(18) . ?
C6 H6 0.977(17) . ?
C6 C7 1.422(2) . ?
C7 H7 1.011(19) . ?
C7 C8 1.355(2) . ?
C8 H8 0.981(17) . ?
C8 C9 1.429(2) . ?
C9 C10 1.393(2) . ?
C10 H10 0.973(17) . ?
C10 C11 1.390(2) . ?
C11 C12 1.427(2) . ?
C12 H12 0.975(18) . ?
C12 C13 1.356(2) . ?
C13 H13 0.991(17) . ?
C13 C14 1.4222(19) . ?
C14 H14 1.013(18) . ?
C15 C16 1.2033(19) . ?
C16 B1 1.5900(19) . ?
C17 H17A 1.022(19) . ?
C17 H17B 1.029(18) . ?
C17 C18 1.511(2) . ?
C17 B1 1.637(2) . ?
C18 C19 1.394(2) . ?
C18 C23 1.400(2) . ?
C19 H19 0.963(18) . ?
C19 C20 1.387(3) . ?
C20 H20 0.974(19) . ?
C20 C21 1.390(3) . ?
C21 H21 0.949(19) . ?
C21 C22 1.380(2) . ?
C22 H22 0.979(18) . ?
C22 C23 1.392(2) . ?
C23 C24 1.509(2) . ?
C24 H24A 1.017(17) . ?
C24 H24B 1.007(17) . ?
C24 B1 1.643(2) . ?
C25 H25A 1.04(2) . ?
C25 H25B 1.00(2) . ?
C25 H25C 1.001(19) . ?
C26 H26A 1.006(18) . ?
C26 H26B 1.00(2) . ?
C26 H26C 1.03(2) . ?
C27 H27A 1.025(17) . ?
C27 H27B 0.987(17) . ?
C27 C28 1.523(2) . ?
C28 H28A 1.014(17) . ?
C28 H28B 0.998(17) . ?
C29 C30 1.2059(19) . ?
C30 B2 1.5875(19) . ?
C31 H31A 1.017(17) . ?
C31 H31B 1.033(19) . ?
C31 C32 1.5116(19) . ?
C31 B2 1.635(2) . ?
C32 C33 1.390(2) . ?
C32 C37 1.394(2) . ?
C33 H33 0.993(19) . ?
C33 C34 1.385(2) . ?
C34 H34 0.98(2) . ?
C34 C35 1.384(3) . ?
C35 H35 0.97(2) . ?
C35 C36 1.390(2) . ?
C36 H36 1.012(19) . ?
C36 C37 1.395(2) . ?
C37 C38 1.508(2) . ?
C38 H38A 1.034(18) . ?
C38 H38B 1.01(2) . ?
C38 B2 1.649(2) . ?
C39 H39A 0.98(2) . ?
C39 H39B 0.988(19) . ?
C39 H39C 1.027(19) . ?
C40 H40A 1.01(2) . ?
C40 H40B 1.014(19) . ?
C40 H40C 0.986(17) . ?

loop_
_geom_torsion_atom_site_label_1
_geom_torsion_atom_site_label_2
_geom_torsion_atom_site_label_3
_geom_torsion_atom_site_label_4
_geom_torsion
_geom_torsion_site_symmetry_1
_geom_torsion_site_symmetry_2
_geom_torsion_site_symmetry_3
_geom_torsion_site_symmetry_4
_geom_torsion_publ_flag
N1 C27 C28 N2 -149.81(11) . . . . ?
C1 C2 C3 C4 179.00(14) . . . . ?
C1 C2 C11 C10 -178.27(14) . . . . ?
C1 C2 C11 C12 1.1(2) . . . . ?
C2 C1 C14 C13 1.5(2) . . . . ?
C2 C3 C4 C5 177.04(14) . . . . ?
C2 C3 C4 C9 -0.5(2) . . . . ?
C2 C11 C12 C13 0.6(2) . . . . ?
C3 C2 C11 C10 0.7(2) . . . . ?
C3 C2 C11 C12 -179.89(14) . . . . ?
C3 C4 C5 C6 179.47(15) . . . . ?
C3 C4 C5 C29 -4.4(2) . . . . ?
C3 C4 C9 C8 179.75(14) . . . . ?
C3 C4 C9 C10 0.2(2) . . . . ?
C4 C5 C6 C7 1.6(2) . . . . ?
C4 C9 C10 C11 0.6(2) . . . . ?
C5 C4 C9 C8 2.1(2) . . . . ?
C5 C4 C9 C10 -177.41(14) . . . . ?
C5 C6 C7 C8 0.6(3) . . . . ?
C6 C7 C8 C9 -1.5(3) . . . . ?
C7 C8 C9 C4 0.1(2) . . . . ?
C7 C8 C9 C10 179.59(16) . . . . ?
C8 C9 C10 C11 -178.95(15) . . . . ?
C9 C4 C5 C6 -3.0(2) . . . . ?
C9 C4 C5 C29 173.17(14) . . . . ?
C9 C10 C11 C2 -1.0(2) . . . . ?
C9 C10 C11 C12 179.61(15) . . . . ?
C10 C11 C12 C13 179.91(16) . . . . ?
C11 C2 C3 C4 0.0(2) . . . . ?
C11 C12 C13 C14 -1.2(3) . . . . ?
C12 C13 C14 C1 0.2(3) . . . . ?
C14 C1 C2 C3 178.93(15) . . . . ?
C14 C1 C2 C11 -2.1(2) . . . . ?
C15 C1 C2 C3 -4.0(2) . . . . ?
C15 C1 C2 C11 175.01(14) . . . . ?
C15 C1 C14 C13 -175.64(15) . . . . ?
C17 C18 C19 C20 178.27(13) . . . . ?
C17 C18 C23 C22 -177.26(11) . . . . ?
C17 C18 C23 C24 1.70(15) . . . . ?
C18 C17 B1 N1 -149.80(11) . . . . ?
C18 C17 B1 C16 92.45(14) . . . . ?
C18 C17 B1 C24 -26.25(13) . . . . ?
C18 C19 C20 C21 -1.0(2) . . . . ?
C18 C23 C24 B1 -18.93(14) . . . . ?
C19 C18 C23 C22 2.38(19) . . . . ?
C19 C18 C23 C24 -178.66(11) . . . . ?
C19 C20 C21 C22 2.3(2) . . . . ?
C20 C21 C22 C23 -1.2(2) . . . . ?
C21 C22 C23 C18 -1.13(19) . . . . ?
C21 C22 C23 C24 -179.93(13) . . . . ?
C22 C23 C24 B1 159.94(13) . . . . ?
C23 C18 C19 C20 -1.30(19) . . . . ?
C23 C24 B1 N1 147.43(11) . . . . ?
C23 C24 B1 C16 -92.68(14) . . . . ?
C23 C24 B1 C17 27.01(13) . . . . ?
C25 N1 C27 C28 -171.30(12) . . . . ?
C25 N1 B1 C16 68.12(14) . . . . ?
C25 N1 B1 C17 -53.53(14) . . . . ?
C25 N1 B1 C24 -169.23(12) . . . . ?
C26 N1 C27 C28 73.96(15) . . . . ?
C26 N1 B1 C16 -173.22(12) . . . . ?
C26 N1 B1 C17 65.13(15) . . . . ?
C26 N1 B1 C24 -50.57(16) . . . . ?
C27 N1 B1 C16 -48.93(15) . . . . ?
C27 N1 B1 C17 -170.58(11) . . . . ?
C27 N1 B1 C24 73.72(14) . . . . ?
C28 N2 B2 C30 65.77(13) . . . . ?
C28 N2 B2 C31 -170.75(10) . . . . ?
C28 N2 B2 C38 -56.84(13) . . . . ?
C29 C5 C6 C7 -174.45(15) . . . . ?
C31 C32 C33 C34 -178.45(15) . . . . ?
C31 C32 C37 C36 177.09(13) . . . . ?
C31 C32 C37 C38 -2.70(17) . . . . ?
C32 C31 B2 N2 109.77(12) . . . . ?
C32 C31 B2 C30 -131.49(13) . . . . ?
C32 C31 B2 C38 -8.84(15) . . . . ?
C32 C33 C34 C35 0.9(2) . . . . ?
C32 C37 C38 B2 -3.41(16) . . . . ?
C33 C32 C37 C36 -2.5(2) . . . . ?
C33 C32 C37 C38 177.75(14) . . . . ?
C33 C34 C35 C36 -1.4(2) . . . . ?
C34 C35 C36 C37 0.0(2) . . . . ?
C35 C36 C37 C32 2.0(2) . . . . ?
C35 C36 C37 C38 -178.29(14) . . . . ?
C36 C37 C38 B2 176.81(14) . . . . ?
C37 C32 C33 C34 1.0(2) . . . . ?
C37 C38 B2 N2 -110.00(13) . . . . ?
C37 C38 B2 C30 131.11(13) . . . . ?
C37 C38 B2 C31 7.48(15) . . . . ?
C39 N2 C28 C27 73.94(14) . . . . ?
C39 N2 B2 C30 -174.69(12) . . . . ?
C39 N2 B2 C31 -51.21(15) . . . . ?
C39 N2 B2 C38 62.70(15) . . . . ?
C40 N2 C28 C27 -45.90(14) . . . . ?
C40 N2 B2 C30 -54.95(15) . . . . ?
C40 N2 B2 C31 68.53(14) . . . . ?
C40 N2 B2 C38 -177.56(12) . . . . ?
B1 N1 C27 C28 -52.72(15) . . . . ?
B1 C17 C18 C19 -163.11(13) . . . . ?
B1 C17 C18 C23 16.49(14) . . . . ?
B2 N2 C28 C27 -166.04(10) . . . . ?
B2 C31 C32 C33 -172.95(14) . . . . ?
B2 C31 C32 C37 7.54(16) . . . . ?

loop_
_exptl_oxdiff_crystal_face_indexfrac_h
_exptl_oxdiff_crystal_face_indexfrac_k
_exptl_oxdiff_crystal_face_indexfrac_l
_exptl_oxdiff_crystal_face_x
_exptl_oxdiff_crystal_face_y
_exptl_oxdiff_crystal_face_z
0.0000 0.0001 1.0000 -0.0170 0.0975 -0.0092
-0.0000 -0.0001 -1.0000 0.0170 -0.0975 0.0092
0.0000 1.0000 -0.0000 -0.0281 0.0020 0.0734
-0.0000 -1.0000 0.0000 0.0281 -0.0020 -0.0734
-1.0000 1.0001 -0.0000 0.1137 -0.0008 0.1278
-1.0000 0.0000 -0.0000 0.1418 -0.0028 0.0544
1.0000 1.0000 0.0000 -0.1699 0.0049 0.0190
1.0000 -1.0001 0.0000 -0.1137 0.0008 -0.1278
